data_7045137
loop_
_publ_author_name
'Berezin, Alexey S.'
'Vinogradova, Katerina A.'
'Nadolinny, Vladimir A.'
'Sukhikh, Taisiya S.'
'Krivopalov, Viktor P.'
'Nikolaenkova, Elena B.'
'Bushuev, Mark B.'

_publ_section_title
;
 Temperature- and excitation wavelength-dependent emission in a
 manganese(ii) complex.
;
_journal_issue 5
_journal_name_full 'Dalton transactions (Cambridge, England : 2003)'
_journal_page_first 1657
_journal_page_last 1665
_journal_paper_doi 10.1039/c7dt04535b
_journal_volume 47
_journal_year 2018
_chemical_formula_moiety 'C48 H46 Cl2 Mn N10, C3 H6 O'
_chemical_formula_sum 'C51 H52 Cl2 Mn N10 O'
_chemical_formula_weight 946.86
_space_group_crystal_system monoclinic
_space_group_IT_number 15
_space_group_name_Hall '-C 2yc'
_space_group_name_H-M_alt 'C 1 2/c 1'
_symmetry_space_group_name_Hall '-C 2yc'
_symmetry_space_group_name_H-M 'C 1 2/c 1'
_atom_sites_solution_hydrogens geom
_atom_sites_solution_primary dual
_audit_creation_date 2017-06-27
_audit_creation_method
;
Olex2 1.2
(compiled 2017.03.28 svn.r3405 for OlexSys, GUI svn.r5337)
;
_audit_update_record
;
2017-06-27 deposited with the CCDC.
2017-12-19 downloaded from the CCDC.
;
_cell_angle_alpha 90
_cell_angle_beta 115.383(17)
_cell_angle_gamma 90
_cell_formula_units_Z 4
_cell_length_a 19.279(4)
_cell_length_b 13.195(4)
_cell_length_c 20.968(7)
_cell_measurement_reflns_used 5462
_cell_measurement_temperature 298
_cell_measurement_theta_max 24.39
_cell_measurement_theta_min 2.44
_cell_volume 4819(2)
_computing_molecular_graphics 'Olex2 (Dolomanov et al., 2009)'
_computing_publication_material 'Olex2 (Dolomanov et al., 2009)'
_computing_structure_refinement 'ShelXL (Sheldrick, 2015)'
_computing_structure_solution 'ShelXT (Sheldrick, 2015)'
_diffrn_ambient_temperature 298
_diffrn_measured_fraction_theta_full 0.980
_diffrn_measured_fraction_theta_max 0.980
_diffrn_measurement_device_type 'CCD area detector'
_diffrn_measurement_method 'phi and omega scans'
_diffrn_radiation_monochromator graphite
_diffrn_radiation_type MoK\a
_diffrn_radiation_wavelength 0.71073
_diffrn_reflns_av_R_equivalents 0.0587
_diffrn_reflns_av_unetI/netI 0.0476
_diffrn_reflns_Laue_measured_fraction_full 0.980
_diffrn_reflns_Laue_measured_fraction_max 0.980
_diffrn_reflns_limit_h_max 17
_diffrn_reflns_limit_h_min -23
_diffrn_reflns_limit_k_max 16
_diffrn_reflns_limit_k_min -15
_diffrn_reflns_limit_l_max 25
_diffrn_reflns_limit_l_min -25
_diffrn_reflns_number 14805
_diffrn_reflns_point_group_measured_fraction_full 0.980
_diffrn_reflns_point_group_measured_fraction_max 0.980
_diffrn_reflns_theta_full 25.740
_diffrn_reflns_theta_max 25.740
_diffrn_reflns_theta_min 1.956
_exptl_absorpt_coefficient_mu 0.434
_exptl_absorpt_correction_T_max 0.7453
_exptl_absorpt_correction_T_min 0.6442
_exptl_absorpt_correction_type multi-scan
_exptl_absorpt_process_details
'SADABS-2012/1 (Bruker,2012) was used for absorption correction. wR2(int) was 0.0661 before and 0.0481 after correction. The Ratio of minimum to maximum transmission is 0.8643. The \l/2 correction factor is 0.0015.'
_exptl_crystal_colour colourless
_exptl_crystal_colour_primary colourless
_exptl_crystal_density_diffrn 1.305
_exptl_crystal_description prism
_exptl_crystal_F_000 1980
_exptl_crystal_size_max 0.28
_exptl_crystal_size_mid 0.13
_exptl_crystal_size_min 0.13
_refine_diff_density_max 0.340
_refine_diff_density_min -0.335
_refine_diff_density_rms 0.092
_refine_ls_extinction_method none
_refine_ls_goodness_of_fit_ref 1.016
_refine_ls_hydrogen_treatment constr
_refine_ls_matrix_type full
_refine_ls_number_parameters 314
_refine_ls_number_reflns 4523
_refine_ls_number_restraints 0
_refine_ls_restrained_S_all 1.016
_refine_ls_R_factor_all 0.0654
_refine_ls_R_factor_gt 0.0446
_refine_ls_shift/su_max 0.001
_refine_ls_shift/su_mean 0.000
_refine_ls_structure_factor_coef Fsqd
_refine_ls_weighting_details 'w=1/[\s^2^(Fo^2^)+(0.0640P)^2^+3.6240P] where P=(Fo^2^+2Fc^2^)/3'
_refine_ls_weighting_scheme calc
_refine_ls_wR_factor_gt 0.1181
_refine_ls_wR_factor_ref 0.1296
_reflns_Friedel_coverage 0.000
_reflns_number_gt 3391
_reflns_number_total 4523
_reflns_threshold_expression 'I > 2\s(I)'
_cod_data_source_file c7dt04535b2.cif
_cod_data_source_block hmm357_2_1
_cod_depositor_comments 'Adding full bibliography for 7045136--7045137.cif.'
_cod_original_cell_volume 4819(3)
_cod_database_code 7045137
_shelx_shelxl_version_number 2014/7
_shelx_space_group_comment
;
The symmetry employed for this shelxl refinement is uniquely defined
by the following loop, which should always be used as a source of
symmetry information in preference to the above space-group names.
They are only intended as comments.
;
_olex2_refinement_description
;
1. Fixed Uiso
 At 1.2 times of:
  All C(H) groups, All C(H,H) groups
 At 1.5 times of:
  All C(H,H,H) groups
2. Others
 Fixed Sof: O1A(0.5) C1A(0.5) H1AA(0.5) H1AB(0.5) H1AC(0.5) C2A(0.5) C3A(0.5)
 H3AA(0.5) H3AB(0.5) H3AC(0.5)
3.a Secondary CH2 refined with riding coordinates:
 C161(H16A,H16B), C162(H16C,H16D), C163(H16E,H16F), C164(H16G,H16H), C165(H16I,
 H16J)
3.b Aromatic/amide H refined with riding coordinates:
 C12(H12), C15(H15), C17(H17), C112(H112), C113(H113), C114(H114), C115(H115),
 C116(H116), C132(H132), C133(H133), C134(H134), C135(H135), C136(H136)
3.c Idealised Me refined as rotating group:
 C1A(H1AA,H1AB,H1AC), C3A(H3AA,H3AB,H3AC)
;
_olex2_submission_special_instructions 'No special instructions were received'

loop_
_space_group_symop_operation_xyz
'x, y, z'
'-x, y, -z+1/2'
'x+1/2, y+1/2, z'
'-x+1/2, y+1/2, -z+1/2'
'-x, -y, -z'
'x, -y, z-1/2'
'-x+1/2, -y+1/2, -z'
'x+1/2, -y+1/2, z-1/2'

loop_
_atom_site_label
_atom_site_type_symbol
_atom_site_fract_x
_atom_site_fract_y
_atom_site_fract_z
_atom_site_U_iso_or_equiv
_atom_site_adp_type
_atom_site_occupancy
_atom_site_site_symmetry_order
_atom_site_calc_flag
_atom_site_refinement_flags_posn
_atom_site_refinement_flags_adp
_atom_site_refinement_flags_occupancy
_atom_site_disorder_assembly
_atom_site_disorder_group
Mn1 Mn 0.5000 0.58478(3) 0.7500 0.04338(17) Uani 1 2 d S T P . .
Cl1 Cl 0.60373(4) 0.70039(5) 0.81871(4) 0.0641(2) Uani 1 1 d . . . . .
N11 N 0.43366(11) 0.43532(13) 0.67561(10) 0.0434(5) Uani 1 1 d . . . . .
N12 N 0.47598(11) 0.39814(13) 0.64185(10) 0.0437(5) Uani 1 1 d . . . . .
N13 N 0.54384(11) 0.55016(13) 0.67039(10) 0.0419(4) Uani 1 1 d . . . . .
N14 N 0.62303(13) 0.60407(15) 0.61524(11) 0.0511(5) Uani 1 1 d . . . . .
N15 N 0.63896(14) 0.50590(17) 0.53129(12) 0.0618(6) Uani 1 1 d . . . . .
C11 C 0.38589(14) 0.36097(18) 0.67246(13) 0.0472(6) Uani 1 1 d . . . . .
C12 C 0.39786(16) 0.27624(19) 0.63788(14) 0.0563(7) Uani 1 1 d . . . . .
H12 H 0.3718 0.2148 0.6298 0.068 Uiso 1 1 calc R . . . .
C13 C 0.45434(15) 0.30037(17) 0.61851(13) 0.0503(6) Uani 1 1 d . . . . .
C14 C 0.52713(13) 0.46563(16) 0.63092(12) 0.0405(5) Uani 1 1 d . . . . .
C15 C 0.55493(16) 0.44720(18) 0.58233(14) 0.0518(6) Uani 1 1 d . . . . .
H15 H 0.5404 0.3898 0.5539 0.062 Uiso 1 1 calc R . . . .
C16 C 0.60661(14) 0.51857(18) 0.57677(13) 0.0492(6) Uani 1 1 d . . . . .
C17 C 0.58989(15) 0.61508(18) 0.65833(13) 0.0490(6) Uani 1 1 d . . . . .
H17 H 0.5999 0.6756 0.6834 0.059 Uiso 1 1 calc R . . . .
C111 C 0.32785(14) 0.37132(19) 0.70029(13) 0.0493(6) Uani 1 1 d . . . . .
C112 C 0.30074(16) 0.2844(2) 0.71981(15) 0.0598(7) Uani 1 1 d . . . . .
H112 H 0.3191 0.2211 0.7149 0.072 Uiso 1 1 calc R . . . .
C113 C 0.24666(17) 0.2918(2) 0.74652(17) 0.0709(8) Uani 1 1 d . . . . .
H113 H 0.2296 0.2336 0.7603 0.085 Uiso 1 1 calc R . . . .
C114 C 0.21810(17) 0.3841(3) 0.75278(18) 0.0733(8) Uani 1 1 d . . . . .
H114 H 0.1817 0.3885 0.7708 0.088 Uiso 1 1 calc R . . . .
C115 C 0.24323(18) 0.4705(2) 0.73242(18) 0.0744(9) Uani 1 1 d . . . . .
H115 H 0.2235 0.5332 0.7365 0.089 Uiso 1 1 calc R . . . .
C116 C 0.29795(16) 0.4645(2) 0.70584(15) 0.0610(7) Uani 1 1 d . . . . .
H116 H 0.3144 0.5230 0.6918 0.073 Uiso 1 1 calc R . . . .
C131 C 0.48670(17) 0.23684(18) 0.57911(14) 0.0551(7) Uani 1 1 d . . . . .
C132 C 0.5606(2) 0.2032(3) 0.60926(19) 0.0835(10) Uani 1 1 d . . . . .
H132 H 0.5920 0.2201 0.6559 0.100 Uiso 1 1 calc R . . . .
C133 C 0.5901(2) 0.1445(3) 0.5719(2) 0.0984(12) Uani 1 1 d . . . . .
H133 H 0.6408 0.1226 0.5931 0.118 Uiso 1 1 calc R . . . .
C134 C 0.5444(3) 0.1194(3) 0.5042(3) 0.1015(13) Uani 1 1 d . . . . .
H134 H 0.5637 0.0798 0.4788 0.122 Uiso 1 1 calc R . . . .
C135 C 0.4705(3) 0.1519(3) 0.4733(2) 0.1058(13) Uani 1 1 d . . . . .
H135 H 0.4397 0.1351 0.4265 0.127 Uiso 1 1 calc R . . . .
C136 C 0.4403(2) 0.2100(2) 0.51081(17) 0.0779(9) Uani 1 1 d . . . . .
H136 H 0.3891 0.2304 0.4898 0.093 Uiso 1 1 calc R . . . .
C161 C 0.63168(18) 0.4123(2) 0.49135(16) 0.0681(8) Uani 1 1 d . . . . .
H16A H 0.6226 0.4286 0.4433 0.082 Uiso 1 1 calc R . . . .
H16B H 0.5883 0.3733 0.4897 0.082 Uiso 1 1 calc R . . . .
C162 C 0.7022(2) 0.3520(3) 0.5250(2) 0.0899(11) Uani 1 1 d . . . . .
H16C H 0.6976 0.2909 0.4977 0.108 Uiso 1 1 calc R . . . .
H16D H 0.7094 0.3321 0.5720 0.108 Uiso 1 1 calc R . . . .
C163 C 0.7718(2) 0.4133(3) 0.5299(3) 0.1077(15) Uani 1 1 d . . . . .
H16E H 0.8185 0.3751 0.5562 0.129 Uiso 1 1 calc R . . . .
H16F H 0.7680 0.4254 0.4829 0.129 Uiso 1 1 calc R . . . .
C164 C 0.77554(19) 0.5138(3) 0.5665(2) 0.0871(10) Uani 1 1 d . . . . .
H16G H 0.7882 0.5015 0.6159 0.104 Uiso 1 1 calc R . . . .
H16H H 0.8161 0.5550 0.5642 0.104 Uiso 1 1 calc R . . . .
C165 C 0.70191(18) 0.5701(2) 0.53397(18) 0.0684(8) Uani 1 1 d . . . . .
H16I H 0.7049 0.6305 0.5614 0.082 Uiso 1 1 calc R . . . .
H16J H 0.6924 0.5909 0.4866 0.082 Uiso 1 1 calc R . . . .
O1A O 0.9168(3) 0.5621(4) 0.7286(3) 0.1058(17) Uani 0.5 1 d . . . A -1
C1A C 0.9991(15) 0.4491(18) 0.8123(11) 0.101(5) Uani 0.5 1 d . . . A -1
H1AA H 0.9901 0.3776 0.8044 0.151 Uiso 0.5 1 calc GR . . A -1
H1AB H 0.9741 0.4734 0.8403 0.151 Uiso 0.5 1 calc GR . . A -1
H1AC H 1.0532 0.4614 0.8368 0.151 Uiso 0.5 1 calc GR . . A -1
C2A C 0.9679(4) 0.5025(5) 0.7439(5) 0.0741(18) Uani 0.5 1 d . . . A -1
C3A C 0.9961(19) 0.473(2) 0.6923(16) 0.156(11) Uani 0.5 1 d . . . A -1
H3AA H 1.0502 0.4867 0.7109 0.233 Uiso 0.5 1 calc GR . . A -1
H3AB H 0.9695 0.5109 0.6496 0.233 Uiso 0.5 1 calc GR . . A -1
H3AC H 0.9873 0.4019 0.6824 0.233 Uiso 0.5 1 calc GR . . A -1

loop_
_atom_site_aniso_label
_atom_site_aniso_U_11
_atom_site_aniso_U_22
_atom_site_aniso_U_33
_atom_site_aniso_U_23
_atom_site_aniso_U_13
_atom_site_aniso_U_12
Mn1 0.0597(3) 0.0385(3) 0.0468(3) 0.000 0.0369(3) 0.000
Cl1 0.0864(5) 0.0554(4) 0.0639(4) -0.0134(3) 0.0449(4) -0.0203(3)
N11 0.0520(12) 0.0420(10) 0.0466(11) -0.0027(8) 0.0310(10) -0.0034(9)
N12 0.0551(12) 0.0398(10) 0.0467(11) -0.0058(8) 0.0319(10) -0.0041(8)
N13 0.0531(12) 0.0379(9) 0.0445(11) -0.0047(8) 0.0302(9) -0.0027(8)
N14 0.0633(13) 0.0479(11) 0.0590(12) -0.0071(9) 0.0423(11) -0.0083(9)
N15 0.0715(15) 0.0656(13) 0.0701(15) -0.0121(11) 0.0509(13) -0.0061(12)
C11 0.0544(15) 0.0455(13) 0.0488(13) -0.0020(10) 0.0290(12) -0.0088(11)
C12 0.0750(18) 0.0421(13) 0.0641(16) -0.0106(12) 0.0415(15) -0.0164(12)
C13 0.0664(17) 0.0409(12) 0.0524(14) -0.0077(10) 0.0338(13) -0.0074(11)
C14 0.0479(13) 0.0387(11) 0.0416(12) -0.0014(9) 0.0257(11) -0.0014(10)
C15 0.0659(17) 0.0487(13) 0.0549(15) -0.0147(11) 0.0393(13) -0.0099(12)
C16 0.0561(15) 0.0503(13) 0.0523(14) -0.0032(11) 0.0339(12) -0.0001(11)
C17 0.0633(16) 0.0425(12) 0.0541(14) -0.0091(10) 0.0375(13) -0.0089(11)
C111 0.0513(15) 0.0541(14) 0.0483(13) -0.0043(11) 0.0268(12) -0.0120(11)
C112 0.0640(17) 0.0584(15) 0.0672(17) -0.0019(13) 0.0378(14) -0.0146(13)
C113 0.070(2) 0.077(2) 0.079(2) -0.0018(16) 0.0451(17) -0.0252(16)
C114 0.0564(18) 0.095(2) 0.084(2) -0.0074(18) 0.0456(16) -0.0144(16)
C115 0.068(2) 0.0728(19) 0.098(2) -0.0092(17) 0.0506(19) -0.0020(15)
C116 0.0596(17) 0.0589(16) 0.0772(19) -0.0026(14) 0.0412(15) -0.0087(13)
C131 0.080(2) 0.0377(12) 0.0616(16) -0.0089(11) 0.0434(15) -0.0074(12)
C132 0.087(2) 0.089(2) 0.078(2) -0.0174(18) 0.0381(19) 0.0144(19)
C133 0.102(3) 0.092(3) 0.113(3) -0.016(2) 0.058(3) 0.022(2)
C134 0.143(4) 0.076(2) 0.118(3) -0.023(2) 0.087(3) 0.009(2)
C135 0.143(4) 0.100(3) 0.083(3) -0.037(2) 0.057(3) 0.007(3)
C136 0.096(2) 0.071(2) 0.069(2) -0.0175(15) 0.0376(18) 0.0049(17)
C161 0.074(2) 0.080(2) 0.0634(18) -0.0209(15) 0.0420(16) -0.0044(16)
C162 0.080(2) 0.069(2) 0.119(3) -0.020(2) 0.041(2) -0.0014(18)
C163 0.065(2) 0.096(3) 0.162(4) -0.038(3) 0.048(2) 0.0083(19)
C164 0.068(2) 0.085(2) 0.107(3) -0.015(2) 0.037(2) -0.0134(18)
C165 0.076(2) 0.0684(18) 0.084(2) -0.0021(15) 0.0570(18) -0.0053(15)
O1A 0.111(4) 0.099(4) 0.106(4) 0.024(3) 0.045(3) 0.031(3)
C1A 0.125(15) 0.095(7) 0.079(8) 0.023(6) 0.040(8) 0.032(8)
C2A 0.070(4) 0.064(4) 0.085(5) 0.009(4) 0.031(4) 0.004(3)
C3A 0.133(17) 0.19(3) 0.16(2) 0.009(17) 0.083(16) 0.027(16)

loop_
_atom_type_symbol
_atom_type_description
_atom_type_scat_dispersion_real
_atom_type_scat_dispersion_imag
_atom_type_scat_source
C C 0.0033 0.0016 'International Tables Vol C Tables 4.2.6.8 and 6.1.1.4'
H H 0.0000 0.0000 'International Tables Vol C Tables 4.2.6.8 and 6.1.1.4'
Cl Cl 0.1484 0.1585 'International Tables Vol C Tables 4.2.6.8 and 6.1.1.4'
Mn Mn 0.3368 0.7283 'International Tables Vol C Tables 4.2.6.8 and 6.1.1.4'
N N 0.0061 0.0033 'International Tables Vol C Tables 4.2.6.8 and 6.1.1.4'
O O 0.0106 0.0060 'International Tables Vol C Tables 4.2.6.8 and 6.1.1.4'

loop_
_geom_angle_atom_site_label_1
_geom_angle_atom_site_label_2
_geom_angle_atom_site_label_3
_geom_angle
_geom_angle_site_symmetry_1
_geom_angle_site_symmetry_3
Cl1 Mn1 Cl1 102.44(5) . 2_656
Cl1 Mn1 N11 159.08(5) . .
Cl1 Mn1 N11 93.11(5) 2_656 .
Cl1 Mn1 N11 159.08(5) 2_656 2_656
Cl1 Mn1 N11 93.11(5) . 2_656
N11 Mn1 N11 75.81(9) 2_656 .
N13 Mn1 Cl1 99.50(6) . 2_656
N13 Mn1 Cl1 95.34(5) . .
N13 Mn1 Cl1 99.50(6) 2_656 .
N13 Mn1 Cl1 95.34(5) 2_656 2_656
N13 Mn1 N11 92.81(7) . 2_656
N13 Mn1 N11 92.81(7) 2_656 .
N13 Mn1 N11 68.04(6) 2_656 2_656
N13 Mn1 N11 68.04(6) . .
N13 Mn1 N13 156.23(10) . 2_656
N12 N11 Mn1 110.11(13) . .
C11 N11 Mn1 140.58(15) . .
C11 N11 N12 105.19(17) . .
N11 N12 C13 111.06(18) . .
N11 N12 C14 117.70(17) . .
C13 N12 C14 130.94(19) . .
C14 N13 Mn1 124.52(14) . .
C17 N13 Mn1 120.66(14) . .
C17 N13 C14 114.82(18) . .
C17 N14 C16 116.4(2) . .
C16 N15 C161 123.1(2) . .
C16 N15 C165 121.8(2) . .
C165 N15 C161 112.6(2) . .
N11 C11 C12 110.5(2) . .
N11 C11 C111 122.7(2) . .
C12 C11 C111 126.8(2) . .
C11 C12 H12 126.3 . .
C13 C12 C11 107.4(2) . .
C13 C12 H12 126.3 . .
N12 C13 C131 126.1(2) . .
C12 C13 N12 105.9(2) . .
C12 C13 C131 128.1(2) . .
N13 C14 N12 114.93(18) . .
N13 C14 C15 122.8(2) . .
C15 C14 N12 122.2(2) . .
C14 C15 H15 121.3 . .
C14 C15 C16 117.4(2) . .
C16 C15 H15 121.3 . .
N14 C16 N15 117.7(2) . .
N14 C16 C15 120.2(2) . .
N15 C16 C15 122.0(2) . .
N13 C17 H17 116.0 . .
N14 C17 N13 128.1(2) . .
N14 C17 H17 116.0 . .
C112 C111 C11 119.0(2) . .
C116 C111 C11 122.0(2) . .
C116 C111 C112 119.0(2) . .
C111 C112 H112 119.9 . .
C113 C112 C111 120.3(3) . .
C113 C112 H112 119.9 . .
C112 C113 H113 119.8 . .
C114 C113 C112 120.5(3) . .
C114 C113 H113 119.8 . .
C113 C114 H114 120.0 . .
C113 C114 C115 119.9(3) . .
C115 C114 H114 120.0 . .
C114 C115 H115 119.8 . .
C114 C115 C116 120.4(3) . .
C116 C115 H115 119.8 . .
C111 C116 C115 120.0(3) . .
C111 C116 H116 120.0 . .
C115 C116 H116 120.0 . .
C132 C131 C13 122.0(3) . .
C132 C131 C136 119.1(3) . .
C136 C131 C13 118.9(3) . .
C131 C132 H132 119.3 . .
C131 C132 C133 121.4(3) . .
C133 C132 H132 119.3 . .
C132 C133 H133 120.3 . .
C134 C133 C132 119.4(4) . .
C134 C133 H133 120.3 . .
C133 C134 H134 120.0 . .
C133 C134 C135 120.1(3) . .
C135 C134 H134 120.0 . .
C134 C135 H135 119.6 . .
C134 C135 C136 120.8(4) . .
C136 C135 H135 119.6 . .
C131 C136 C135 119.2(3) . .
C131 C136 H136 120.4 . .
C135 C136 H136 120.4 . .
N15 C161 H16A 109.7 . .
N15 C161 H16B 109.7 . .
N15 C161 C162 109.9(3) . .
H16A C161 H16B 108.2 . .
C162 C161 H16A 109.7 . .
C162 C161 H16B 109.7 . .
C161 C162 H16C 109.5 . .
C161 C162 H16D 109.5 . .
C161 C162 C163 110.5(3) . .
H16C C162 H16D 108.1 . .
C163 C162 H16C 109.5 . .
C163 C162 H16D 109.5 . .
C162 C163 H16E 109.6 . .
C162 C163 H16F 109.6 . .
H16E C163 H16F 108.1 . .
C164 C163 C162 110.2(3) . .
C164 C163 H16E 109.6 . .
C164 C163 H16F 109.6 . .
C163 C164 H16G 109.2 . .
C163 C164 H16H 109.2 . .
H16G C164 H16H 107.9 . .
C165 C164 C163 112.1(3) . .
C165 C164 H16G 109.2 . .
C165 C164 H16H 109.2 . .
N15 C165 C164 110.1(3) . .
N15 C165 H16I 109.6 . .
N15 C165 H16J 109.6 . .
C164 C165 H16I 109.6 . .
C164 C165 H16J 109.6 . .
H16I C165 H16J 108.2 . .
H1AA C1A H1AB 109.5 . .
H1AA C1A H1AC 109.5 . .
H1AB C1A H1AC 109.5 . .
C2A C1A H1AA 109.5 . .
C2A C1A H1AB 109.5 . .
C2A C1A H1AC 109.5 . .
O1A C2A C1A 121.4(12) . .
O1A C2A C3A 120.4(16) . .
C3A C2A C1A 118.0(15) . .
C2A C3A H3AA 109.5 . .
C2A C3A H3AB 109.5 . .
C2A C3A H3AC 109.5 . .
H3AA C3A H3AB 109.5 . .
H3AA C3A H3AC 109.5 . .
H3AB C3A H3AC 109.5 . .

loop_
_geom_bond_atom_site_label_1
_geom_bond_atom_site_label_2
_geom_bond_distance
_geom_bond_site_symmetry_2
Mn1 Cl1 2.4356(9) 2_656
Mn1 Cl1 2.4356(9) .
Mn1 N11 2.500(2) .
Mn1 N11 2.4995(19) 2_656
Mn1 N13 2.2179(18) 2_656
Mn1 N13 2.2179(18) .
N11 N12 1.379(2) .
N11 C11 1.328(3) .
N12 C13 1.379(3) .
N12 C14 1.418(3) .
N13 C14 1.343(3) .
N13 C17 1.333(3) .
N14 C16 1.343(3) .
N14 C17 1.319(3) .
N15 C16 1.355(3) .
N15 C161 1.465(3) .
N15 C165 1.461(3) .
C11 C12 1.405(3) .
C11 C111 1.473(3) .
C12 H12 0.9300 .
C12 C13 1.353(3) .
C13 C131 1.489(3) .
C14 C15 1.361(3) .
C15 H15 0.9300 .
C15 C16 1.412(3) .
C17 H17 0.9300 .
C111 C112 1.393(3) .
C111 C116 1.384(4) .
C112 H112 0.9300 .
C112 C113 1.382(4) .
C113 H113 0.9300 .
C113 C114 1.365(4) .
C114 H114 0.9300 .
C114 C115 1.376(4) .
C115 H115 0.9300 .
C115 C116 1.391(4) .
C116 H116 0.9300 .
C131 C132 1.362(4) .
C131 C136 1.371(4) .
C132 H132 0.9300 .
C132 C133 1.385(5) .
C133 H133 0.9300 .
C133 C134 1.352(6) .
C134 H134 0.9300 .
C134 C135 1.358(6) .
C135 H135 0.9300 .
C135 C136 1.393(4) .
C136 H136 0.9300 .
C161 H16A 0.9700 .
C161 H16B 0.9700 .
C161 C162 1.469(5) .
C162 H16C 0.9700 .
C162 H16D 0.9700 .
C162 C163 1.532(5) .
C163 H16E 0.9700 .
C163 H16F 0.9700 .
C163 C164 1.519(5) .
C164 H16G 0.9700 .
C164 H16H 0.9700 .
C164 C165 1.484(5) .
C165 H16I 0.9700 .
C165 H16J 0.9700 .
O1A C2A 1.192(8) .
C1A H1AA 0.9600 .
C1A H1AB 0.9600 .
C1A H1AC 0.9600 .
C1A C2A 1.48(2) .
C2A C3A 1.46(3) .
C3A H3AA 0.9600 .
C3A H3AB 0.9600 .
C3A H3AC 0.9600 .

loop_
_geom_torsion_atom_site_label_1
_geom_torsion_atom_site_label_2
_geom_torsion_atom_site_label_3
_geom_torsion_atom_site_label_4
_geom_torsion
Mn1 N11 N12 C13 161.66(16)
Mn1 N11 N12 C14 -24.0(2)
Mn1 N11 C11 C12 -152.3(2)
Mn1 N11 C11 C111 29.5(4)
Mn1 N13 C14 N12 1.8(3)
Mn1 N13 C14 C15 179.73(19)
Mn1 N13 C17 N14 177.0(2)
N11 N12 C13 C12 0.0(3)
N11 N12 C13 C131 179.1(2)
N11 N12 C14 N13 16.7(3)
N11 N12 C14 C15 -161.2(2)
N11 C11 C12 C13 -0.8(3)
N11 C11 C111 C112 -155.9(2)
N11 C11 C111 C116 25.9(4)
N12 N11 C11 C12 0.8(3)
N12 N11 C11 C111 -177.5(2)
N12 C13 C131 C132 66.9(4)
N12 C13 C131 C136 -114.2(3)
N12 C14 C15 C16 -178.8(2)
N13 C14 C15 C16 3.4(4)
N15 C161 C162 C163 -57.8(4)
C11 N11 N12 C13 -0.5(3)
C11 N11 N12 C14 173.9(2)
C11 C12 C13 N12 0.4(3)
C11 C12 C13 C131 -178.6(3)
C11 C111 C112 C113 179.6(3)
C11 C111 C116 C115 180.0(3)
C12 C11 C111 C112 26.2(4)
C12 C11 C111 C116 -152.0(3)
C12 C13 C131 C132 -114.2(4)
C12 C13 C131 C136 64.7(4)
C13 N12 C14 N13 -170.3(2)
C13 N12 C14 C15 11.8(4)
C13 C131 C132 C133 -179.7(3)
C13 C131 C136 C135 179.0(3)
C14 N12 C13 C12 -173.3(2)
C14 N12 C13 C131 5.7(4)
C14 N13 C17 N14 -3.3(4)
C14 C15 C16 N14 -4.2(4)
C14 C15 C16 N15 178.3(2)
C16 N14 C17 N13 2.5(4)
C16 N15 C161 C162 -101.2(3)
C16 N15 C165 C164 104.2(3)
C17 N13 C14 N12 -177.9(2)
C17 N13 C14 C15 0.1(3)
C17 N14 C16 N15 179.1(2)
C17 N14 C16 C15 1.5(4)
C111 C11 C12 C13 177.4(2)
C111 C112 C113 C114 1.3(5)
C112 C111 C116 C115 1.7(4)
C112 C113 C114 C115 0.0(5)
C113 C114 C115 C116 -0.4(5)
C114 C115 C116 C111 -0.5(5)
C116 C111 C112 C113 -2.1(4)
C131 C132 C133 C134 -0.4(6)
C132 C131 C136 C135 -2.1(5)
C132 C133 C134 C135 0.2(7)
C133 C134 C135 C136 -1.0(7)
C134 C135 C136 C131 1.9(6)
C136 C131 C132 C133 1.4(5)
C161 N15 C16 N14 174.0(3)
C161 N15 C16 C15 -8.4(4)
C161 N15 C165 C164 -58.5(3)
C161 C162 C163 C164 53.9(5)
C162 C163 C164 C165 -52.1(5)
C163 C164 C165 N15 53.9(4)
C165 N15 C16 N14 13.1(4)
C165 N15 C16 C15 -169.3(3)
C165 N15 C161 C162 61.2(3)
